data_4117983
loop_
_publ_author_name
'Bryan E. Frauhiger'
'Matthew T. Ondisco'
'Peter S. White'
'Joseph L. Templeton'

_publ_section_title
;
 Seeking a Mechanistic Analogue of the Water-Gas Shift Reaction:
 Carboxamido Ligand Formation and Isocyanate Elimination from Complexes
 Containing the Tp'PtMe Fragment
;
_journal_name_full 'Journal of the American Chemical Society'
_journal_page_first 8902
_journal_page_last 8910
_journal_paper_doi 10.1021/ja301213j
_journal_volume 134
_journal_year 2012
_chemical_formula_moiety 'C25 H36 B N7 O Pt'
_chemical_formula_sum 'C25 H36 B N7 O Pt'
_chemical_formula_weight 656.51
_chemical_name_systematic
; 
 ? 
;
_space_group_IT_number 2
_symmetry_cell_setting triclinic
_symmetry_space_group_name_Hall '-P 1'
_symmetry_space_group_name_H-M 'P -1'
_atom_sites_solution_hydrogens geom
_atom_sites_solution_primary direct
_atom_sites_solution_secondary difmap
_audit_creation_method SHELXL-97
_cell_angle_alpha 78.606(2)
_cell_angle_beta 77.336(3)
_cell_angle_gamma 77.100(2)
_cell_formula_units_Z 2
_cell_length_a 8.1004(3)
_cell_length_b 9.5201(3)
_cell_length_c 18.1022(7)
_cell_measurement_reflns_used 6311
_cell_measurement_temperature 100(2)
_cell_measurement_theta_max 69.74
_cell_measurement_theta_min 4.82
_cell_volume 1311.34(8)
_computing_cell_refinement 'Bruker SAINT'
_computing_data_collection 'Bruker APEX2'
_computing_data_reduction 'Bruker SAINT'
_computing_molecular_graphics 'Bruker SHELXTL'
_computing_publication_material 'Bruker SHELXTL'
_computing_structure_refinement 'SHELXL-97 (Sheldrick, 2008)'
_computing_structure_solution 'SHELXS-97 (Sheldrick, 2008)'
_diffrn_ambient_temperature 100(2)
_diffrn_measured_fraction_theta_full 0.970
_diffrn_measured_fraction_theta_max 0.970
_diffrn_measurement_device_type 'Bruker APEX-II CCD'
_diffrn_measurement_method '\f and \w scans'
_diffrn_radiation_monochromator graphite
_diffrn_radiation_source 'fine-focus sealed tube'
_diffrn_radiation_type CuK\a
_diffrn_radiation_wavelength 1.54178
_diffrn_reflns_av_R_equivalents 0.0369
_diffrn_reflns_av_sigmaI/netI 0.0367
_diffrn_reflns_limit_h_max 9
_diffrn_reflns_limit_h_min -9
_diffrn_reflns_limit_k_max 11
_diffrn_reflns_limit_k_min -11
_diffrn_reflns_limit_l_max 21
_diffrn_reflns_limit_l_min -20
_diffrn_reflns_number 12697
_diffrn_reflns_theta_full 66.59
_diffrn_reflns_theta_max 66.59
_diffrn_reflns_theta_min 4.82
_exptl_absorpt_coefficient_mu 10.253
_exptl_absorpt_correction_T_max 0.4331
_exptl_absorpt_correction_T_min 0.3199
_exptl_absorpt_correction_type numerical
_exptl_absorpt_process_details 'Bruker-AXS Apex2'
_exptl_crystal_colour colourless
_exptl_crystal_density_diffrn 1.663
_exptl_crystal_description block
_exptl_crystal_F_000 652
_exptl_crystal_size_max 0.14
_exptl_crystal_size_mid 0.13
_exptl_crystal_size_min 0.10
_refine_diff_density_max 2.048
_refine_diff_density_min -2.292
_refine_diff_density_rms 0.162
_refine_ls_extinction_method none
_refine_ls_goodness_of_fit_ref 1.198
_refine_ls_hydrogen_treatment constr
_refine_ls_matrix_type full
_refine_ls_number_parameters 324
_refine_ls_number_reflns 4414
_refine_ls_number_restraints 0
_refine_ls_restrained_S_all 1.198
_refine_ls_R_factor_all 0.0430
_refine_ls_R_factor_gt 0.0403
_refine_ls_shift/su_max 0.000
_refine_ls_shift/su_mean 0.000
_refine_ls_structure_factor_coef Fsqd
_refine_ls_weighting_details 'calc w=1/[\s^2^(Fo^2^)+(0.0512P)^2^+4.8657P] where P=(Fo^2^+2Fc^2^)/3'
_refine_ls_weighting_scheme calc
_refine_ls_wR_factor_gt 0.1038
_refine_ls_wR_factor_ref 0.1051
_reflns_number_gt 4161
_reflns_number_total 4414
_reflns_threshold_expression >2sigma(I)
_cod_data_source_file ja301213j_si_002.cif
_cod_data_source_block x1002027
_cod_database_code 4117983

loop_
_symmetry_equiv_pos_as_xyz
'x, y, z'
'-x, -y, -z'

loop_
_atom_site_label
_atom_site_type_symbol
_atom_site_fract_x
_atom_site_fract_y
_atom_site_fract_z
_atom_site_U_iso_or_equiv
_atom_site_adp_type
_atom_site_occupancy
_atom_site_symmetry_multiplicity
_atom_site_calc_flag
_atom_site_refinement_flags
Pt1 Pt 0.39595(3) 0.24707(3) 0.204169(16) 0.02544(12) Uani 1 1 d .
C1 C 0.5306(10) 0.3853(8) 0.1221(4) 0.0332(15) Uani 1 1 d .
H1A H 0.5687 0.4515 0.1471 0.050 Uiso 1 1 calc R
H1B H 0.4556 0.4423 0.0867 0.050 Uiso 1 1 calc R
H1C H 0.6311 0.3276 0.0935 0.050 Uiso 1 1 calc R
C2 C 0.1843(10) 0.4171(7) 0.2135(4) 0.0328(15) Uani 1 1 d .
H2A H 0.1649 0.4478 0.2637 0.049 Uiso 1 1 calc R
H2B H 0.0821 0.3840 0.2079 0.049 Uiso 1 1 calc R
H2C H 0.2063 0.4995 0.1731 0.049 Uiso 1 1 calc R
C3 C 0.4788(9) 0.3194(8) 0.2849(4) 0.0326(15) Uani 1 1 d .
O4 O 0.4898(8) 0.4452(6) 0.2826(3) 0.0439(13) Uani 1 1 d .
N5 N 0.5303(9) 0.2136(7) 0.3425(4) 0.0402(15) Uani 1 1 d .
H5 H 0.5139 0.1244 0.3447 0.048 Uiso 1 1 calc R
C6 C 0.6113(11) 0.2438(11) 0.4000(5) 0.047(2) Uani 1 1 d .
H6A H 0.6664 0.3297 0.3784 0.057 Uiso 1 1 calc R
H6B H 0.7034 0.1596 0.4118 0.057 Uiso 1 1 calc R
C7 C 0.4888(10) 0.2731(11) 0.4739(5) 0.048(2) Uani 1 1 d .
C8 C 0.5000(18) 0.1799(16) 0.5421(7) 0.081(4) Uani 1 1 d .
H8 H 0.5855 0.0935 0.5434 0.097 Uiso 1 1 calc R
C9 C 0.389(2) 0.2111(17) 0.6078(7) 0.096(5) Uani 1 1 d .
H9 H 0.3959 0.1454 0.6544 0.115 Uiso 1 1 calc R
C10 C 0.2669(14) 0.3378(14) 0.6067(6) 0.066(3) Uani 1 1 d .
H10 H 0.1972 0.3622 0.6536 0.079 Uiso 1 1 calc R
C11 C 0.2434(13) 0.4298(12) 0.5394(5) 0.056(2) Uani 1 1 d .
H11 H 0.1516 0.5117 0.5376 0.067 Uiso 1 1 calc R
C12 C 0.3623(14) 0.3961(12) 0.4735(6) 0.060(3) Uani 1 1 d .
H12 H 0.3552 0.4609 0.4266 0.072 Uiso 1 1 calc R
B13 B 0.3957(10) -0.0829(8) 0.1932(5) 0.0284(16) Uani 1 1 d .
H13 H 0.3952 -0.1864 0.1901 0.034 Uiso 1 1 calc R
N14 N 0.6134(7) 0.0693(6) 0.1955(3) 0.0269(12) Uani 1 1 d .
N15 N 0.5811(7) -0.0649(6) 0.1918(3) 0.0265(12) Uani 1 1 d .
C16 C 0.7289(9) -0.1629(7) 0.1878(4) 0.0282(14) Uani 1 1 d .
C17 C 0.8586(9) -0.0926(8) 0.1887(4) 0.0321(15) Uani 1 1 d .
H17 H 0.9772 -0.1346 0.1866 0.039 Uiso 1 1 calc R
C18 C 0.7830(9) 0.0520(8) 0.1932(4) 0.0301(15) Uani 1 1 d .
C19 C 0.7372(10) -0.3209(8) 0.1838(5) 0.0366(16) Uani 1 1 d .
H19A H 0.6647 -0.3642 0.2295 0.055 Uiso 1 1 calc R
H19B H 0.8565 -0.3734 0.1812 0.055 Uiso 1 1 calc R
H19C H 0.6957 -0.3280 0.1379 0.055 Uiso 1 1 calc R
C20 C 0.8676(9) 0.1755(10) 0.1979(5) 0.0421(19) Uani 1 1 d .
H20A H 0.7788 0.2574 0.2143 0.063 Uiso 1 1 calc R
H20B H 0.9335 0.2072 0.1474 0.063 Uiso 1 1 calc R
H20C H 0.9452 0.1421 0.2350 0.063 Uiso 1 1 calc R
N21 N 0.3096(7) 0.1670(6) 0.1169(3) 0.0296(12) Uani 1 1 d .
N22 N 0.3293(7) 0.0188(6) 0.1240(3) 0.0287(12) Uani 1 1 d .
C23 C 0.2788(9) -0.0142(9) 0.0636(4) 0.0353(16) Uani 1 1 d .
C24 C 0.2253(9) 0.1128(9) 0.0192(4) 0.0376(17) Uani 1 1 d .
H24 H 0.1829 0.1235 -0.0269 0.045 Uiso 1 1 calc R
C25 C 0.2442(9) 0.2252(9) 0.0540(4) 0.0351(16) Uani 1 1 d .
C26 C 0.2908(11) -0.1680(10) 0.0515(5) 0.0436(19) Uani 1 1 d .
H26A H 0.4117 -0.2176 0.0445 0.065 Uiso 1 1 calc R
H26B H 0.2441 -0.1667 0.0057 0.065 Uiso 1 1 calc R
H26C H 0.2245 -0.2201 0.0962 0.065 Uiso 1 1 calc R
C27 C 0.2024(12) 0.3862(10) 0.0267(5) 0.049(2) Uani 1 1 d .
H27A H 0.1491 0.4369 0.0707 0.073 Uiso 1 1 calc R
H27B H 0.1223 0.4055 -0.0091 0.073 Uiso 1 1 calc R
H27C H 0.3085 0.4214 0.0008 0.073 Uiso 1 1 calc R
N28 N 0.2552(7) 0.0964(6) 0.2856(3) 0.0290(12) Uani 1 1 d .
N29 N 0.2771(7) -0.0399(6) 0.2684(3) 0.0276(12) Uani 1 1 d .
C30 C 0.1800(9) -0.1210(8) 0.3235(5) 0.0342(16) Uani 1 1 d .
C31 C 0.0929(10) -0.0329(8) 0.3773(4) 0.0361(16) Uani 1 1 d .
H31 H 0.0144 -0.0591 0.4228 0.043 Uiso 1 1 calc R
C32 C 0.1432(9) 0.1024(8) 0.3517(4) 0.0330(15) Uani 1 1 d .
C33 C 0.1808(11) -0.2765(8) 0.3236(5) 0.0442(19) Uani 1 1 d .
H33A H 0.1217 -0.2848 0.2833 0.066 Uiso 1 1 calc R
H33B H 0.1212 -0.3183 0.3735 0.066 Uiso 1 1 calc R
H33C H 0.3000 -0.3295 0.3140 0.066 Uiso 1 1 calc R
C34 C 0.0810(10) 0.2372(8) 0.3915(5) 0.0377(17) Uani 1 1 d .
H34A H 0.1807 0.2733 0.3976 0.057 Uiso 1 1 calc R
H34B H 0.0116 0.2114 0.4420 0.057 Uiso 1 1 calc R
H34C H 0.0110 0.3134 0.3604 0.057 Uiso 1 1 calc R

loop_
_atom_site_aniso_label
_atom_site_aniso_U_11
_atom_site_aniso_U_22
_atom_site_aniso_U_33
_atom_site_aniso_U_23
_atom_site_aniso_U_13
_atom_site_aniso_U_12
Pt1 0.03224(17) 0.01619(15) 0.02485(17) -0.00318(10) 0.00176(11) -0.00518(10)
C1 0.041(4) 0.026(3) 0.029(4) 0.001(3) 0.000(3) -0.012(3)
C2 0.043(4) 0.017(3) 0.035(4) -0.002(3) -0.008(3) -0.003(3)
C3 0.037(4) 0.024(4) 0.034(4) -0.004(3) 0.003(3) -0.009(3)
O4 0.062(3) 0.029(3) 0.043(3) -0.012(2) -0.001(3) -0.016(2)
N5 0.048(4) 0.035(3) 0.034(4) -0.001(3) -0.004(3) -0.007(3)
C6 0.039(4) 0.063(6) 0.038(5) -0.019(4) -0.001(3) 0.000(4)
C7 0.036(4) 0.073(6) 0.036(5) -0.014(4) -0.004(3) -0.011(4)
C8 0.086(8) 0.094(9) 0.051(7) -0.010(6) -0.023(6) 0.015(7)
C9 0.119(11) 0.106(11) 0.039(6) -0.007(6) -0.015(7) 0.027(9)
C10 0.066(6) 0.098(9) 0.036(5) -0.030(5) 0.008(4) -0.020(6)
C11 0.063(6) 0.064(6) 0.040(5) -0.021(4) -0.008(4) -0.003(5)
C12 0.078(7) 0.058(6) 0.037(5) -0.013(4) -0.001(5) -0.005(5)
B13 0.032(4) 0.017(3) 0.033(4) -0.009(3) 0.005(3) -0.005(3)
N14 0.029(3) 0.023(3) 0.027(3) -0.004(2) -0.001(2) -0.003(2)
N15 0.035(3) 0.018(3) 0.024(3) -0.004(2) 0.001(2) -0.006(2)
C16 0.034(3) 0.020(3) 0.026(4) -0.006(3) 0.002(3) -0.001(3)
C17 0.031(3) 0.037(4) 0.024(4) -0.005(3) 0.001(3) -0.003(3)
C18 0.035(4) 0.033(4) 0.020(3) -0.004(3) 0.005(3) -0.011(3)
C19 0.044(4) 0.020(3) 0.040(4) -0.006(3) 0.001(3) -0.001(3)
C20 0.025(3) 0.068(6) 0.035(4) -0.010(4) 0.001(3) -0.016(3)
N21 0.030(3) 0.029(3) 0.026(3) -0.004(2) 0.001(2) -0.007(2)
N22 0.032(3) 0.023(3) 0.030(3) -0.008(2) 0.001(2) -0.008(2)
C23 0.033(4) 0.044(4) 0.029(4) -0.017(3) 0.007(3) -0.010(3)
C24 0.034(4) 0.056(5) 0.022(4) -0.011(3) -0.003(3) -0.005(3)
C25 0.035(4) 0.041(4) 0.022(4) 0.004(3) 0.002(3) -0.007(3)
C26 0.041(4) 0.051(5) 0.044(5) -0.024(4) -0.002(3) -0.009(4)
C27 0.053(5) 0.043(5) 0.042(5) 0.006(4) -0.007(4) -0.004(4)
N28 0.032(3) 0.023(3) 0.028(3) -0.005(2) 0.004(2) -0.005(2)
N29 0.032(3) 0.018(3) 0.029(3) -0.001(2) 0.000(2) -0.005(2)
C30 0.036(4) 0.023(3) 0.038(4) 0.001(3) -0.002(3) -0.003(3)
C31 0.040(4) 0.032(4) 0.028(4) 0.005(3) 0.005(3) -0.009(3)
C32 0.034(4) 0.029(4) 0.031(4) -0.008(3) 0.004(3) -0.004(3)
C33 0.053(5) 0.021(4) 0.053(5) 0.003(3) -0.001(4) -0.012(3)
C34 0.043(4) 0.029(4) 0.034(4) -0.012(3) 0.011(3) -0.004(3)

loop_
_atom_type_symbol
_atom_type_description
_atom_type_scat_dispersion_real
_atom_type_scat_dispersion_imag
_atom_type_scat_source
C C 0.0181 0.0091 'International Tables Vol C Tables 4.2.6.8 and 6.1.1.4'
H H 0.0000 0.0000 'International Tables Vol C Tables 4.2.6.8 and 6.1.1.4'
B B 0.0090 0.0039 'International Tables Vol C Tables 4.2.6.8 and 6.1.1.4'
N N 0.0311 0.0180 'International Tables Vol C Tables 4.2.6.8 and 6.1.1.4'
O O 0.0492 0.0322 'International Tables Vol C Tables 4.2.6.8 and 6.1.1.4'
Pt Pt -4.5932 6.9264 'International Tables Vol C Tables 4.2.6.8 and 6.1.1.4'

loop_
_geom_angle_atom_site_label_1
_geom_angle_atom_site_label_2
_geom_angle_atom_site_label_3
_geom_angle
C3 Pt1 C1 88.1(3)
C3 Pt1 C2 87.9(3)
C1 Pt1 C2 89.1(3)
C3 Pt1 N14 92.2(3)
C1 Pt1 N14 91.6(3)
C2 Pt1 N14 179.3(3)
C3 Pt1 N28 94.6(3)
C1 Pt1 N28 177.1(3)
C2 Pt1 N28 92.0(3)
N14 Pt1 N28 87.4(2)
C3 Pt1 N21 179.3(3)
C1 Pt1 N21 91.8(3)
C2 Pt1 N21 92.8(3)
N14 Pt1 N21 87.1(2)
N28 Pt1 N21 85.5(2)
Pt1 C1 H1A 109.5
Pt1 C1 H1B 109.5
H1A C1 H1B 109.5
Pt1 C1 H1C 109.5
H1A C1 H1C 109.5
H1B C1 H1C 109.5
Pt1 C2 H2A 109.5
Pt1 C2 H2B 109.5
H2A C2 H2B 109.5
Pt1 C2 H2C 109.5
H2A C2 H2C 109.5
H2B C2 H2C 109.5
O4 C3 N5 120.9(7)
O4 C3 Pt1 124.2(6)
N5 C3 Pt1 114.8(5)
C3 N5 C6 121.9(7)
C3 N5 H5 119.1
C6 N5 H5 119.1
N5 C6 C7 114.2(7)
N5 C6 H6A 108.7
C7 C6 H6A 108.7
N5 C6 H6B 108.7
C7 C6 H6B 108.7
H6A C6 H6B 107.6
C12 C7 C8 118.6(9)
C12 C7 C6 119.4(9)
C8 C7 C6 122.1(9)
C9 C8 C7 120.4(12)
C9 C8 H8 119.8
C7 C8 H8 119.8
C8 C9 C10 120.2(11)
C8 C9 H9 119.9
C10 C9 H9 119.9
C11 C10 C9 121.6(9)
C11 C10 H10 119.2
C9 C10 H10 119.2
C10 C11 C12 116.3(10)
C10 C11 H11 121.9
C12 C11 H11 121.9
C7 C12 C11 122.7(10)
C7 C12 H12 118.7
C11 C12 H12 118.7
N15 B13 N22 108.7(6)
N15 B13 N29 109.8(6)
N22 B13 N29 109.2(5)
N15 B13 H13 109.7
N22 B13 H13 109.7
N29 B13 H13 109.7
C18 N14 N15 106.8(5)
C18 N14 Pt1 136.0(5)
N15 N14 Pt1 117.1(4)
C16 N15 N14 109.4(5)
C16 N15 B13 130.5(6)
N14 N15 B13 120.1(5)
N15 C16 C17 108.0(6)
N15 C16 C19 122.6(6)
C17 C16 C19 129.5(7)
C16 C17 C18 106.6(6)
C16 C17 H17 126.7
C18 C17 H17 126.7
N14 C18 C17 109.2(6)
N14 C18 C20 122.5(6)
C17 C18 C20 128.3(7)
C16 C19 H19A 109.5
C16 C19 H19B 109.5
H19A C19 H19B 109.5
C16 C19 H19C 109.5
H19A C19 H19C 109.5
H19B C19 H19C 109.5
C18 C20 H20A 109.5
C18 C20 H20B 109.5
H20A C20 H20B 109.5
C18 C20 H20C 109.5
H20A C20 H20C 109.5
H20B C20 H20C 109.5
C25 N21 N22 107.6(6)
C25 N21 Pt1 136.5(5)
N22 N21 Pt1 115.8(4)
C23 N22 N21 108.9(6)
C23 N22 B13 129.9(6)
N21 N22 B13 121.2(5)
C24 C23 N22 107.8(7)
C24 C23 C26 129.1(7)
N22 C23 C26 123.1(7)
C23 C24 C25 107.0(7)
C23 C24 H24 126.5
C25 C24 H24 126.5
N21 C25 C24 108.7(7)
N21 C25 C27 123.9(7)
C24 C25 C27 127.4(7)
C23 C26 H26A 109.5
C23 C26 H26B 109.5
H26A C26 H26B 109.5
C23 C26 H26C 109.5
H26A C26 H26C 109.5
H26B C26 H26C 109.5
C25 C27 H27A 109.5
C25 C27 H27B 109.5
H27A C27 H27B 109.5
C25 C27 H27C 109.5
H27A C27 H27C 109.5
H27B C27 H27C 109.5
C32 N28 N29 107.4(5)
C32 N28 Pt1 135.9(5)
N29 N28 Pt1 116.7(4)
C30 N29 N28 110.2(6)
C30 N29 B13 128.8(6)
N28 N29 B13 121.0(5)
N29 C30 C31 107.0(6)
N29 C30 C33 123.7(7)
C31 C30 C33 129.3(7)
C30 C31 C32 106.3(6)
C30 C31 H31 126.8
C32 C31 H31 126.8
N28 C32 C31 109.0(6)
N28 C32 C34 124.7(6)
C31 C32 C34 126.3(7)
C30 C33 H33A 109.5
C30 C33 H33B 109.5
H33A C33 H33B 109.5
C30 C33 H33C 109.5
H33A C33 H33C 109.5
H33B C33 H33C 109.5
C32 C34 H34A 109.5
C32 C34 H34B 109.5
H34A C34 H34B 109.5
C32 C34 H34C 109.5
H34A C34 H34C 109.5
H34B C34 H34C 109.5

loop_
_geom_bond_atom_site_label_1
_geom_bond_atom_site_label_2
_geom_bond_distance
Pt1 C3 2.024(8)
Pt1 C1 2.071(7)
Pt1 C2 2.081(7)
Pt1 N14 2.155(5)
Pt1 N28 2.165(6)
Pt1 N21 2.183(6)
C1 H1A 0.9800
C1 H1B 0.9800
C1 H1C 0.9800
C2 H2A 0.9800
C2 H2B 0.9800
C2 H2C 0.9800
C3 O4 1.213(9)
C3 N5 1.365(10)
N5 C6 1.449(11)
N5 H5 0.8800
C6 C7 1.515(11)
C6 H6A 0.9900
C6 H6B 0.9900
C7 C12 1.373(14)
C7 C8 1.378(15)
C8 C9 1.365(18)
C8 H8 0.9500
C9 C10 1.378(17)
C9 H9 0.9500
C10 C11 1.378(15)
C10 H10 0.9500
C11 C12 1.401(14)
C11 H11 0.9500
C12 H12 0.9500
B13 N15 1.543(10)
B13 N22 1.543(10)
B13 N29 1.554(9)
B13 H13 1.0000
N14 C18 1.339(9)
N14 N15 1.376(8)
N15 C16 1.342(9)
C16 C17 1.370(10)
C16 C19 1.506(9)
C17 C18 1.386(10)
C17 H17 0.9500
C18 C20 1.511(11)
C19 H19A 0.9800
C19 H19B 0.9800
C19 H19C 0.9800
C20 H20A 0.9800
C20 H20B 0.9800
C20 H20C 0.9800
N21 C25 1.330(9)
N21 N22 1.367(8)
N22 C23 1.359(10)
C23 C24 1.354(12)
C23 C26 1.502(11)
C24 C25 1.396(11)
C24 H24 0.9500
C25 C27 1.500(11)
C26 H26A 0.9800
C26 H26B 0.9800
C26 H26C 0.9800
C27 H27A 0.9800
C27 H27B 0.9800
C27 H27C 0.9800
N28 C32 1.336(9)
N28 N29 1.358(8)
N29 C30 1.353(9)
C30 C31 1.382(11)
C30 C33 1.479(10)
C31 C32 1.399(10)
C31 H31 0.9500
C32 C34 1.529(10)
C33 H33A 0.9800
C33 H33B 0.9800
C33 H33C 0.9800
C34 H34A 0.9800
C34 H34B 0.9800
C34 H34C 0.9800

loop_
_geom_torsion_atom_site_label_1
_geom_torsion_atom_site_label_2
_geom_torsion_atom_site_label_3
_geom_torsion_atom_site_label_4
_geom_torsion
C1 Pt1 C3 O4 39.4(7)
C2 Pt1 C3 O4 -49.8(7)
N14 Pt1 C3 O4 130.9(7)
N28 Pt1 C3 O4 -141.6(6)
N21 Pt1 C3 O4 126(20)
C1 Pt1 C3 N5 -137.9(6)
C2 Pt1 C3 N5 133.0(6)
N14 Pt1 C3 N5 -46.4(5)
N28 Pt1 C3 N5 41.2(5)
N21 Pt1 C3 N5 -52(20)
O4 C3 N5 C6 -4.5(11)
Pt1 C3 N5 C6 172.9(6)
C3 N5 C6 C7 96.7(10)
N5 C6 C7 C12 -66.5(12)
N5 C6 C7 C8 113.6(11)
C12 C7 C8 C9 -1(2)
C6 C7 C8 C9 179.0(13)
C7 C8 C9 C10 -1(2)
C8 C9 C10 C11 5(2)
C9 C10 C11 C12 -6.8(18)
C8 C7 C12 C11 -0.6(17)
C6 C7 C12 C11 179.4(10)
C10 C11 C12 C7 4.4(16)
C3 Pt1 N14 C18 -42.4(7)
C1 Pt1 N14 C18 45.8(7)
C2 Pt1 N14 C18 -138(23)
N28 Pt1 N14 C18 -136.9(7)
N21 Pt1 N14 C18 137.6(7)
C3 Pt1 N14 N15 136.8(5)
C1 Pt1 N14 N15 -135.0(5)
C2 Pt1 N14 N15 41(24)
N28 Pt1 N14 N15 42.4(5)
N21 Pt1 N14 N15 -43.2(5)
C18 N14 N15 C16 0.4(7)
Pt1 N14 N15 C16 -179.0(4)
C18 N14 N15 B13 180.0(6)
Pt1 N14 N15 B13 0.6(8)
N22 B13 N15 C16 -120.6(7)
N29 B13 N15 C16 120.1(7)
N22 B13 N15 N14 59.9(7)
N29 B13 N15 N14 -59.4(8)
N14 N15 C16 C17 -0.2(8)
B13 N15 C16 C17 -179.7(7)
N14 N15 C16 C19 179.5(6)
B13 N15 C16 C19 0.0(11)
N15 C16 C17 C18 -0.1(8)
C19 C16 C17 C18 -179.8(7)
N15 N14 C18 C17 -0.5(7)
Pt1 N14 C18 C17 178.8(5)
N15 N14 C18 C20 -178.5(6)
Pt1 N14 C18 C20 0.8(11)
C16 C17 C18 N14 0.4(8)
C16 C17 C18 C20 178.3(7)
C3 Pt1 N21 C25 -132(20)
C1 Pt1 N21 C25 -45.4(7)
C2 Pt1 N21 C25 43.8(7)
N14 Pt1 N21 C25 -136.9(7)
N28 Pt1 N21 C25 135.5(7)
C3 Pt1 N21 N22 46(20)
C1 Pt1 N21 N22 132.0(5)
C2 Pt1 N21 N22 -138.8(5)
N14 Pt1 N21 N22 40.5(4)
N28 Pt1 N21 N22 -47.1(4)
C25 N21 N22 C23 1.4(7)
Pt1 N21 N22 C23 -176.7(4)
C25 N21 N22 B13 -177.4(6)
Pt1 N21 N22 B13 4.5(7)
N15 B13 N22 C23 118.3(7)
N29 B13 N22 C23 -122.1(7)
N15 B13 N22 N21 -63.2(7)
N29 B13 N22 N21 56.5(8)
N21 N22 C23 C24 -0.8(8)
B13 N22 C23 C24 177.8(6)
N21 N22 C23 C26 177.3(6)
B13 N22 C23 C26 -4.1(11)
N22 C23 C24 C25 0.0(8)
C26 C23 C24 C25 -178.0(7)
N22 N21 C25 C24 -1.4(8)
Pt1 N21 C25 C24 176.1(5)
N22 N21 C25 C27 179.5(7)
Pt1 N21 C25 C27 -3.0(11)
C23 C24 C25 N21 0.9(8)
C23 C24 C25 C27 179.9(8)
C3 Pt1 N28 C32 47.5(8)
C1 Pt1 N28 C32 -152(5)
C2 Pt1 N28 C32 -40.6(8)
N14 Pt1 N28 C32 139.4(7)
N21 Pt1 N28 C32 -133.3(7)
C3 Pt1 N28 N29 -134.1(5)
C1 Pt1 N28 N29 26(5)
C2 Pt1 N28 N29 137.9(5)
N14 Pt1 N28 N29 -42.1(5)
N21 Pt1 N28 N29 45.2(5)
C32 N28 N29 C30 -0.2(8)
Pt1 N28 N29 C30 -179.1(5)
C32 N28 N29 B13 178.0(6)
Pt1 N28 N29 B13 -0.8(8)
N15 B13 N29 C30 -122.2(7)
N22 B13 N29 C30 118.8(7)
N15 B13 N29 N28 59.9(8)
N22 B13 N29 N28 -59.1(8)
N28 N29 C30 C31 0.3(8)
B13 N29 C30 C31 -177.8(7)
N28 N29 C30 C33 -177.2(7)
B13 N29 C30 C33 4.7(12)
N29 C30 C31 C32 -0.2(9)
C33 C30 C31 C32 177.1(8)
N29 N28 C32 C31 0.1(8)
Pt1 N28 C32 C31 178.7(5)
N29 N28 C32 C34 -179.5(7)
Pt1 N28 C32 C34 -0.9(12)
C30 C31 C32 N28 0.0(9)
C30 C31 C32 C34 179.6(8)
